data_4134617
loop_
_publ_author_name
'Tang, Yongxing'
'Huang, Wei'
'Imler, Gregory H.'
'Parrish, Damon A.'
'Shreeve, Jean'ne M.'

_publ_section_title
;
 Enforced Planar FOX-7-like Molecules: A Strategy for Thermally Stable and
 Insensitive \p-Conjugated Energetic Materials.
;
_journal_name_full 'Journal of the American Chemical Society'
_journal_paper_doi 10.1021/jacs.0c01640
_journal_year 2020
_chemical_formula_moiety 'C3 H4 N8 O4'
_chemical_formula_sum 'C3 H4 N8 O4'
_chemical_formula_weight 216.14
_space_group_crystal_system triclinic
_space_group_IT_number 2
_space_group_name_Hall '-P 1'
_space_group_name_H-M_alt 'P -1'
_atom_sites_solution_hydrogens geom
_audit_creation_method SHELXL-2014/7
_cell_angle_alpha 92.332(3)
_cell_angle_beta 102.352(4)
_cell_angle_gamma 118.864(3)
_cell_formula_units_Z 2
_cell_length_a 7.3380(4)
_cell_length_b 7.4214(4)
_cell_length_c 8.9759(4)
_cell_measurement_reflns_used 2106
_cell_measurement_temperature 293(2)
_cell_measurement_theta_max 74.62
_cell_measurement_theta_min 5.12
_cell_volume 412.21(4)
_computing_cell_refinement 'Bruker APEX3 v2015.5-2 (Bruker, 2015)'
_computing_data_collection 'Bruker APEX3 v2015.5-2 (Bruker, 2015)'
_computing_data_reduction
;
Bruker SAINT v8.34A (Bruker, 2013), Bruker XPREP v2014/2 (Bruker, 2014)
;
_computing_molecular_graphics 'Bruker SHELXTL v2014/7 (Bruker, 2014)'
_computing_publication_material 'Bruker SHELXTL v2014/7 (Bruker, 2014)'
_computing_structure_refinement 'SHELXL-2014/7 (Sheldrick, 2014)'
_computing_structure_solution 'Bruker SHELXTL v2014/7 (Bruker, 2014)'
_diffrn_ambient_temperature 293(2)
_diffrn_measured_fraction_theta_full 0.866
_diffrn_measured_fraction_theta_max 0.818
_diffrn_measurement_device_type 'Photon 100'
_diffrn_measurement_method '\w scans'
_diffrn_radiation_monochromator 'HELIOS multilayer optics'
_diffrn_radiation_type CuK\a
_diffrn_radiation_wavelength 1.54178
_diffrn_reflns_av_R_equivalents 0.0366
_diffrn_reflns_av_unetI/netI 0.0387
_diffrn_reflns_Laue_measured_fraction_full 0.866
_diffrn_reflns_Laue_measured_fraction_max 0.818
_diffrn_reflns_limit_h_max 8
_diffrn_reflns_limit_h_min -7
_diffrn_reflns_limit_k_max 7
_diffrn_reflns_limit_k_min -8
_diffrn_reflns_limit_l_max 11
_diffrn_reflns_limit_l_min -10
_diffrn_reflns_number 2803
_diffrn_reflns_point_group_measured_fraction_full 0.866
_diffrn_reflns_point_group_measured_fraction_max 0.818
_diffrn_reflns_theta_full 67.679
_diffrn_reflns_theta_max 74.617
_diffrn_reflns_theta_min 5.117
_diffrn_source '1uS microfocus'
_exptl_absorpt_coefficient_mu 1.394
_exptl_absorpt_correction_T_max 0.7538
_exptl_absorpt_correction_T_min 0.6041
_exptl_absorpt_correction_type multi-scan
_exptl_absorpt_process_details 'SADABS v2014/5 (Bruker, 2008)'
_exptl_crystal_colour 'clear colorless'
_exptl_crystal_density_diffrn 1.741
_exptl_crystal_description plate
_exptl_crystal_F_000 220
_exptl_crystal_size_max 0.301
_exptl_crystal_size_mid 0.120
_exptl_crystal_size_min 0.023
_refine_diff_density_max 0.349
_refine_diff_density_min -0.219
_refine_diff_density_rms 0.058
_refine_ls_extinction_method none
_refine_ls_goodness_of_fit_ref 1.087
_refine_ls_hydrogen_treatment constr
_refine_ls_matrix_type full
_refine_ls_number_parameters 136
_refine_ls_number_reflns 1384
_refine_ls_number_restraints 0
_refine_ls_restrained_S_all 1.087
_refine_ls_R_factor_all 0.0457
_refine_ls_R_factor_gt 0.0394
_refine_ls_shift/su_max 0.000
_refine_ls_shift/su_mean 0.000
_refine_ls_structure_factor_coef Fsqd
_refine_ls_weighting_details 'w=1/[\s^2^(Fo^2^)+(0.0610P)^2^+0.1282P] where P=(Fo^2^+2Fc^2^)/3'
_refine_ls_weighting_scheme calc
_refine_ls_wR_factor_gt 0.1099
_refine_ls_wR_factor_ref 0.1137
_reflns_Friedel_coverage 0.000
_reflns_number_gt 1229
_reflns_number_total 1384
_reflns_threshold_expression 'I > 2\s(I)'
_cod_data_source_file ja0c01640_si_006.cif
_cod_data_source_block shrv775
_cod_database_code 4134617
_shelx_shelxl_version_number 2014/7
_shelx_space_group_comment
;
The symmetry employed for this shelxl refinement is uniquely defined
by the following loop, which should always be used as a source of
symmetry information in preference to the above space-group names.
They are only intended as comments.
;
_shelx_estimated_absorpt_t_min 0.679
_shelx_estimated_absorpt_t_max 0.969

loop_
_space_group_symop_operation_xyz
'x, y, z'
'-x, -y, -z'

loop_
_atom_site_label
_atom_site_type_symbol
_atom_site_fract_x
_atom_site_fract_y
_atom_site_fract_z
_atom_site_U_iso_or_equiv
_atom_site_adp_type
_atom_site_occupancy
_atom_site_site_symmetry_order
_atom_site_calc_flag
_atom_site_refinement_flags_posn
_atom_site_refinement_flags_adp
_atom_site_refinement_flags_occupancy
_atom_site_disorder_assembly
_atom_site_disorder_group
N1 N 0.8086(2) 0.7194(2) 0.8100(2) 0.0356(4) Uani 1 1 d . . . . .
N2 N 1.0010(3) 0.8875(2) 0.8221(2) 0.0398(4) Uani 1 1 d . . . . .
N3 N 1.1375(3) 0.8304(2) 0.7994(2) 0.0406(4) Uani 1 1 d . . . . .
N4 N 1.0381(3) 0.6228(2) 0.7709(2) 0.0397(4) Uani 1 1 d . . . . .
C5 C 0.8387(3) 0.5612(3) 0.7785(2) 0.0287(4) Uani 1 1 d . . . . .
C6 C 0.6631(3) 0.3373(2) 0.7491(2) 0.0274(4) Uani 1 1 d . . . . .
N7 N 0.4998(2) 0.3276(2) 0.83528(19) 0.0325(4) Uani 1 1 d . . . . .
O8 O 0.5425(3) 0.3145(3) 0.96850(18) 0.0512(4) Uani 1 1 d . . . . .
O9 O 0.3520(2) 0.3456(3) 0.7632(2) 0.0542(4) Uani 1 1 d . . . . .
N10 N 0.5396(3) 0.2661(2) 0.57171(19) 0.0358(4) Uani 1 1 d . . . . .
O11 O 0.3751(3) 0.1002(3) 0.53776(19) 0.0578(5) Uani 1 1 d . . . . .
O12 O 0.6247(3) 0.3777(3) 0.48672(19) 0.0698(6) Uani 1 1 d . . . . .
C13 C 0.7322(3) 0.1763(2) 0.7917(2) 0.0280(4) Uani 1 1 d . . . . .
N14 N 0.9303(2) 0.2295(2) 0.8029(2) 0.0411(4) Uani 1 1 d . . . . .
H14A H 0.9727 0.1409 0.8208 0.049 Uiso 1 1 calc R U . . .
H14B H 1.0202 0.3537 0.7924 0.049 Uiso 1 1 calc R U . . .
N15 N 0.5871(2) -0.0081(2) 0.80612(19) 0.0343(4) Uani 1 1 d . . . . .
H15A H 0.6215 -0.1023 0.8241 0.041 Uiso 1 1 calc R U . . .
H15B H 0.4568 -0.0360 0.7977 0.041 Uiso 1 1 calc R U . . .

loop_
_atom_site_aniso_label
_atom_site_aniso_U_11
_atom_site_aniso_U_22
_atom_site_aniso_U_33
_atom_site_aniso_U_23
_atom_site_aniso_U_13
_atom_site_aniso_U_12
N1 0.0257(8) 0.0244(7) 0.0607(10) 0.0085(6) 0.0152(7) 0.0140(6)
N2 0.0287(9) 0.0224(7) 0.0697(11) 0.0090(7) 0.0164(8) 0.0124(6)
N3 0.0251(8) 0.0236(7) 0.0743(12) 0.0128(7) 0.0181(8) 0.0110(6)
N4 0.0240(9) 0.0232(7) 0.0761(12) 0.0122(7) 0.0215(8) 0.0114(6)
C5 0.0226(9) 0.0227(8) 0.0438(10) 0.0085(6) 0.0112(7) 0.0125(7)
C6 0.0194(9) 0.0246(8) 0.0426(10) 0.0072(7) 0.0128(7) 0.0124(6)
N7 0.0237(8) 0.0218(7) 0.0564(10) 0.0089(6) 0.0191(7) 0.0113(6)
O8 0.0642(11) 0.0522(9) 0.0560(9) 0.0168(7) 0.0349(8) 0.0355(8)
O9 0.0334(9) 0.0581(10) 0.0832(12) 0.0124(8) 0.0201(8) 0.0304(7)
N10 0.0324(9) 0.0316(8) 0.0446(9) 0.0062(6) 0.0089(7) 0.0176(7)
O11 0.0432(9) 0.0480(9) 0.0590(10) -0.0014(7) 0.0012(7) 0.0112(7)
O12 0.0793(14) 0.0634(11) 0.0488(10) 0.0188(8) 0.0171(9) 0.0217(10)
C13 0.0242(9) 0.0225(7) 0.0394(9) 0.0059(6) 0.0107(7) 0.0124(6)
N14 0.0245(9) 0.0243(7) 0.0828(12) 0.0168(7) 0.0212(8) 0.0152(6)
N15 0.0235(8) 0.0232(7) 0.0599(10) 0.0117(6) 0.0164(7) 0.0121(6)

loop_
_atom_type_symbol
_atom_type_description
_atom_type_scat_dispersion_real
_atom_type_scat_dispersion_imag
_atom_type_scat_source
C C 0.0181 0.0091 'International Tables Vol C Tables 4.2.6.8 and 6.1.1.4'
H H 0.0000 0.0000 'International Tables Vol C Tables 4.2.6.8 and 6.1.1.4'
N N 0.0311 0.0180 'International Tables Vol C Tables 4.2.6.8 and 6.1.1.4'
O O 0.0492 0.0322 'International Tables Vol C Tables 4.2.6.8 and 6.1.1.4'

loop_
_geom_angle_atom_site_label_1
_geom_angle_atom_site_label_2
_geom_angle_atom_site_label_3
_geom_angle
_geom_angle_site_symmetry_1
_geom_angle_site_symmetry_3
_geom_angle_publ_flag
C5 N1 N2 103.62(15) . . ?
N3 N2 N1 110.05(14) . . ?
N2 N3 N4 109.27(15) . . ?
C5 N4 N3 104.29(15) . . ?
N4 C5 N1 112.78(15) . . ?
N4 C5 C6 123.88(16) . . ?
N1 C5 C6 123.31(16) . . ?
C5 C6 N7 106.46(14) . . ?
C5 C6 C13 116.83(14) . . ?
N7 C6 C13 110.97(13) . . ?
C5 C6 N10 110.00(13) . . ?
N7 C6 N10 106.59(13) . . ?
C13 C6 N10 105.59(13) . . ?
O8 N7 O9 128.01(17) . . ?
O8 N7 C6 115.04(15) . . ?
O9 N7 C6 116.81(16) . . ?
O12 N10 O11 127.60(18) . . ?
O12 N10 C6 116.43(16) . . ?
O11 N10 C6 115.87(15) . . ?
N14 C13 N15 123.54(16) . . ?
N14 C13 C6 117.45(15) . . ?
N15 C13 C6 118.89(16) . . ?
C13 N14 H14A 120.0 . . ?
C13 N14 H14B 120.0 . . ?
H14A N14 H14B 120.0 . . ?
C13 N15 H15A 120.0 . . ?
C13 N15 H15B 120.0 . . ?
H15A N15 H15B 120.0 . . ?

loop_
_geom_bond_atom_site_label_1
_geom_bond_atom_site_label_2
_geom_bond_distance
_geom_bond_site_symmetry_2
_geom_bond_publ_flag
N1 C5 1.326(2) . ?
N1 N2 1.335(2) . ?
N2 N3 1.310(2) . ?
N3 N4 1.332(2) . ?
N4 C5 1.324(3) . ?
C5 C6 1.498(2) . ?
C6 N7 1.535(2) . ?
C6 C13 1.540(2) . ?
C6 N10 1.577(2) . ?
N7 O8 1.190(2) . ?
N7 O9 1.208(2) . ?
N10 O12 1.189(2) . ?
N10 O11 1.201(2) . ?
C13 N14 1.289(2) . ?
C13 N15 1.300(2) . ?
N14 H14A 0.8600 . ?
N14 H14B 0.8600 . ?
N15 H15A 0.8600 . ?
N15 H15B 0.8600 . ?

loop_
_geom_hbond_atom_site_label_D
_geom_hbond_atom_site_label_H
_geom_hbond_atom_site_label_A
_geom_hbond_distance_DH
_geom_hbond_distance_HA
_geom_hbond_distance_DA
_geom_hbond_angle_DHA
_geom_hbond_site_symmetry_A
N14 H14A N2 0.86 1.99 2.830(2) 165.5 1_545
N14 H14B N4 0.86 1.96 2.676(2) 140.3 .
N15 H15A N1 0.86 2.34 3.144(2) 156.1 1_545
N15 H15A O8 0.86 2.60 3.046(2) 113.4 2_657
N15 H15B N3 0.86 2.06 2.901(2) 165.4 1_445

loop_
_geom_torsion_atom_site_label_1
_geom_torsion_atom_site_label_2
_geom_torsion_atom_site_label_3
_geom_torsion_atom_site_label_4
_geom_torsion
_geom_torsion_site_symmetry_1
_geom_torsion_site_symmetry_2
_geom_torsion_site_symmetry_3
_geom_torsion_site_symmetry_4
_geom_torsion_publ_flag
C5 N1 N2 N3 -0.2(2) . . . . ?
N1 N2 N3 N4 0.3(2) . . . . ?
N2 N3 N4 C5 -0.2(2) . . . . ?
N3 N4 C5 N1 0.1(2) . . . . ?
N3 N4 C5 C6 177.94(16) . . . . ?
N2 N1 C5 N4 0.1(2) . . . . ?
N2 N1 C5 C6 -177.80(16) . . . . ?
N4 C5 C6 N7 155.81(17) . . . . ?
N1 C5 C6 N7 -26.6(2) . . . . ?
N4 C5 C6 C13 31.2(3) . . . . ?
N1 C5 C6 C13 -151.14(17) . . . . ?
N4 C5 C6 N10 -89.1(2) . . . . ?
N1 C5 C6 N10 88.6(2) . . . . ?
C5 C6 N7 O8 -84.28(18) . . . . ?
C13 C6 N7 O8 43.8(2) . . . . ?
N10 C6 N7 O8 158.33(14) . . . . ?
C5 C6 N7 O9 91.73(18) . . . . ?
C13 C6 N7 O9 -140.15(16) . . . . ?
N10 C6 N7 O9 -25.66(19) . . . . ?
C5 C6 N10 O12 14.3(2) . . . . ?
N7 C6 N10 O12 129.29(19) . . . . ?
C13 C6 N10 O12 -112.62(19) . . . . ?
C5 C6 N10 O11 -169.01(17) . . . . ?
N7 C6 N10 O11 -53.99(19) . . . . ?
C13 C6 N10 O11 64.1(2) . . . . ?
C5 C6 C13 N14 -21.1(2) . . . . ?
N7 C6 C13 N14 -143.33(17) . . . . ?
N10 C6 C13 N14 101.56(18) . . . . ?
C5 C6 C13 N15 162.63(16) . . . . ?
N7 C6 C13 N15 40.4(2) . . . . ?
N10 C6 C13 N15 -74.75(19) . . . . ?
